data_7008739
loop_
_publ_author_name
'Aragoni, M. Carla'
'Arca, Massimiliano'
'Bencini, Andrea'
'Blake, Alexander J.'
'Caltagirone, Claudia'
'Decortes, Antonello'
'Demartin, Francesco'
'Devillanova, Francesco A.'
'Faggi, Enrico'
'Dolci, Luisa Stella'
'Garau, Alessandra'
'Isaia, Francesco'
'Lippolis, Vito'
'Prodi, Luca'
'Wilson, Claire'
'Valtancoli, Barbara'
'Zaccheroni, Nelsi'

_publ_section_title
;
 Coordination chemistry of N-aminopropyl pendant arm derivatives of
 mixed N/S-, and N/S/O-donor macrocycles, and construction of selective
 fluorimetric chemosensors for heavy metal ions.
;
_journal_issue 18
_journal_name_full 'Dalton transactions (Cambridge, England : 2003)'
_journal_page_first 2994
_journal_page_last 3004
_journal_paper_doi 10.1039/b506785e
_journal_year 2005
_chemical_formula_sum 'C11 H24 Cl2 N2 O9 S2 Zn'
_chemical_formula_weight 528.71
_chemical_name_systematic
;
?
;
_space_group_IT_number 29
_symmetry_cell_setting orthorhombic
_symmetry_space_group_name_Hall 'P 2c -2ac'
_symmetry_space_group_name_H-M 'P c a 21'
_atom_sites_solution_hydrogens geom
_atom_sites_solution_primary direct
_atom_sites_solution_secondary difmap
_audit_creation_method SHELXL-97
_cell_angle_alpha 90.00
_cell_angle_beta 90.00
_cell_angle_gamma 90.00
_cell_formula_units_Z 4
_cell_length_a 15.788(2)
_cell_length_b 9.6980(10)
_cell_length_c 13.2620(10)
_cell_measurement_reflns_used 1024
_cell_measurement_temperature 293(2)
_cell_measurement_theta_max 28.06
_cell_measurement_theta_min 2.508
_cell_volume 2030.6(4)
_computing_structure_refinement 'SHELXL-97 (Sheldrick, 1997)'
_diffrn_ambient_temperature 293(2)
_diffrn_measured_fraction_theta_full 1.000
_diffrn_measured_fraction_theta_max 1.000
_diffrn_measurement_device_type 'SMART CCD diffractometer'
_diffrn_measurement_method 'omega scan'
_diffrn_radiation_monochromator graphite
_diffrn_radiation_source 'fine-focus sealed tube'
_diffrn_radiation_type MoK\a
_diffrn_radiation_wavelength 0.71073
_diffrn_reflns_av_R_equivalents 0.0308
_diffrn_reflns_av_sigmaI/netI 0.2458
_diffrn_reflns_limit_h_max 22
_diffrn_reflns_limit_h_min 0
_diffrn_reflns_limit_k_max 13
_diffrn_reflns_limit_k_min 0
_diffrn_reflns_limit_l_max 18
_diffrn_reflns_limit_l_min 0
_diffrn_reflns_number 26598
_diffrn_reflns_theta_full 30.02
_diffrn_reflns_theta_max 30.02
_diffrn_reflns_theta_min 2.10
_exptl_absorpt_coefficient_mu 1.724
_exptl_absorpt_correction_T_max 1.000
_exptl_absorpt_correction_T_min 0.732
_exptl_absorpt_correction_type empirical
_exptl_absorpt_process_details SADABS
_exptl_crystal_colour colorless
_exptl_crystal_density_diffrn 1.729
_exptl_crystal_density_method 'not measured'
_exptl_crystal_description prism
_exptl_crystal_F_000 1088
_exptl_crystal_size_max 0.20
_exptl_crystal_size_mid 0.12
_exptl_crystal_size_min 0.09
_refine_diff_density_max 0.784
_refine_diff_density_min -0.735
_refine_diff_density_rms 0.093
_refine_ls_abs_structure_details 'Flack H D (1983), Acta Cryst. A39, 876-881'
_refine_ls_abs_structure_Flack -0.08(4)
_refine_ls_extinction_method none
_refine_ls_goodness_of_fit_ref 0.820
_refine_ls_hydrogen_treatment mixed
_refine_ls_matrix_type full
_refine_ls_number_parameters 244
_refine_ls_number_reflns 3084
_refine_ls_number_restraints 1
_refine_ls_restrained_S_all 0.820
_refine_ls_R_factor_all 0.0758
_refine_ls_R_factor_gt 0.0491
_refine_ls_shift/su_max 0.286
_refine_ls_shift/su_mean 0.023
_refine_ls_structure_factor_coef Fsqd
_refine_ls_weighting_details 'calc w=1/[\s^2^(Fo^2^)+(0.0830P)^2^+0.0000P] where P=(Fo^2^+2Fc^2^)/3'
_refine_ls_weighting_scheme calc
_refine_ls_wR_factor_gt 0.1347
_refine_ls_wR_factor_ref 0.1402
_reflns_number_gt 1721
_reflns_number_total 3084
_reflns_threshold_expression >2sigma(I)
_cod_data_source_file b506785e.txt
_cod_data_source_block da147
_cod_original_sg_symbol_H-M Pca2(1)
_cod_database_code 7008739

loop_
_symmetry_equiv_pos_as_xyz
'x, y, z'
'-x, -y, z+1/2'
'-x+1/2, y, z+1/2'
'x+1/2, -y, z'

loop_
_atom_site_label
_atom_site_type_symbol
_atom_site_fract_x
_atom_site_fract_y
_atom_site_fract_z
_atom_site_U_iso_or_equiv
_atom_site_adp_type
_atom_site_occupancy
_atom_site_symmetry_multiplicity
_atom_site_calc_flag
_atom_site_refinement_flags
_atom_site_disorder_assembly
_atom_site_disorder_group
Zn Zn 0.00867(3) 0.31248(6) 0.82110(14) 0.03891(19) Uani 1 1 d . . .
Cl1 Cl -0.2507(3) 0.17564(15) 1.0698(4) 0.0599(4) Uani 1 1 d . . .
Cl2 Cl -0.13478(9) 0.60650(18) 0.8234(4) 0.0615(4) Uani 1 1 d . . .
S4 S 0.0369(3) 0.3330(5) 1.00487(19) 0.0778(14) Uani 1 1 d . . .
S10 S 0.0391(3) 0.3317(5) 0.63924(17) 0.0675(12) Uani 1 1 d . . .
O7 O 0.1096(2) 0.4681(4) 0.8218(9) 0.0561(11) Uani 1 1 d . . .
O10 O -0.2342(7) 0.1901(9) 1.1830(6) 0.104(3) Uani 1 1 d . . .
O11 O -0.3431(5) 0.1813(8) 1.0614(10) 0.127(4) Uani 1 1 d . . .
O12 O -0.2133(5) 0.2826(9) 1.0176(7) 0.101(2) Uani 1 1 d . . .
O13 O -0.2502(16) 0.0417(7) 1.0741(18) 0.245(8) Uani 1 1 d . . .
O20 O -0.0694(4) 0.5202(7) 0.820(2) 0.256(10) Uani 1 1 d . . .
O21 O -0.1751(9) 0.6741(18) 0.8977(9) 0.182(7) Uani 1 1 d . . .
O22 O -0.1895(7) 0.5233(13) 0.7655(12) 0.184(6) Uani 1 1 d . . .
O23 O -0.1083(14) 0.6993(13) 0.7553(10) 0.223(9) Uani 1 1 d . . .
N16 N -0.1092(3) 0.2290(6) 0.8215(11) 0.0569(13) Uani 1 1 d . . .
H16A H -0.1365 0.2579 0.8772 0.068 Uiso 1 1 calc R . .
H16B H -0.1378 0.2616 0.7678 0.068 Uiso 1 1 calc R . .
N1 N 0.0886(4) 0.1333(6) 0.8134(9) 0.0507(16) Uani 1 1 d . . .
C6 C 0.1120(10) 0.5532(13) 0.9050(14) 0.081(4) Uani 1 1 d . . .
H6A H 0.0605 0.6070 0.9108 0.097 Uiso 1 1 calc R . .
H6B H 0.1602 0.6150 0.9024 0.097 Uiso 1 1 calc R . .
C5 C 0.1201(9) 0.4524(19) 0.9898(11) 0.085(5) Uani 1 1 d . . .
H5A H 0.1258 0.5040 1.0521 0.103 Uiso 1 1 calc R . .
H5B H 0.1723 0.4011 0.9804 0.103 Uiso 1 1 calc R . .
C3 C 0.0936(12) 0.157(2) 1.0050(9) 0.111(6) Uani 1 1 d . . .
H3A H 0.1283 0.1483 1.0650 0.133 Uiso 1 1 calc R . .
H3B H 0.0522 0.0832 1.0051 0.133 Uiso 1 1 calc R . .
C2 C 0.1483(8) 0.1469(13) 0.9125(11) 0.076(4) Uani 1 1 d . . .
H2A H 0.1850 0.0670 0.9176 0.091 Uiso 1 1 calc R . .
H2B H 0.1835 0.2284 0.9070 0.091 Uiso 1 1 calc R . .
C12 C 0.1401(10) 0.1396(19) 0.7306(8) 0.085(5) Uani 1 1 d . . .
H12A H 0.1664 0.0499 0.7221 0.102 Uiso 1 1 calc R . .
H12B H 0.1851 0.2048 0.7450 0.102 Uiso 1 1 calc R . .
C11 C 0.1003(10) 0.1802(15) 0.6302(10) 0.083(4) Uani 1 1 d . . .
H11A H 0.0647 0.1054 0.6067 0.099 Uiso 1 1 calc R . .
H11B H 0.1448 0.1941 0.5808 0.099 Uiso 1 1 calc R . .
C9 C 0.1252(10) 0.4662(15) 0.6400(10) 0.066(4) Uani 1 1 d . . .
H9A H 0.1801 0.4215 0.6381 0.080 Uiso 1 1 calc R . .
H9B H 0.1201 0.5239 0.5805 0.080 Uiso 1 1 calc R . .
C8 C 0.1193(8) 0.5461(17) 0.7245(11) 0.083(5) Uani 1 1 d . . .
H8A H 0.0713 0.6075 0.7170 0.100 Uiso 1 1 calc R . .
H8B H 0.1698 0.6028 0.7290 0.100 Uiso 1 1 calc R . .
C15 C -0.1121(5) 0.0740(8) 0.8188(12) 0.074(2) Uani 1 1 d . . .
H15A H -0.1681 0.0435 0.8390 0.088 Uiso 1 1 calc R . .
H15B H -0.1027 0.0432 0.7501 0.088 Uiso 1 1 calc R . .
C14 C -0.0481(8) 0.0086(11) 0.8856(10) 0.098(4) Uani 1 1 d . . .
H14A H -0.0666 -0.0826 0.9061 0.118 Uiso 1 1 calc R . .
H14B H -0.0392 0.0641 0.9455 0.118 Uiso 1 1 calc R . .
C13 C 0.0416(7) -0.0016(8) 0.8174(19) 0.120(5) Uani 1 1 d . . .
H13A H 0.0781 -0.0714 0.8466 0.144 Uiso 1 1 calc R . .
H13B H 0.0277 -0.0302 0.7493 0.144 Uiso 1 1 calc R . .

loop_
_atom_site_aniso_label
_atom_site_aniso_U_11
_atom_site_aniso_U_22
_atom_site_aniso_U_33
_atom_site_aniso_U_23
_atom_site_aniso_U_13
_atom_site_aniso_U_12
Zn 0.0338(3) 0.0404(3) 0.0426(3) 0.0018(10) -0.0039(8) -0.0001(3)
Cl1 0.0704(9) 0.0470(8) 0.0624(9) 0.009(2) -0.0033(8) -0.008(2)
Cl2 0.0458(8) 0.0713(10) 0.0675(10) -0.005(3) -0.010(2) 0.0099(7)
S4 0.060(3) 0.126(4) 0.048(2) -0.027(2) 0.011(2) 0.002(3)
S10 0.050(2) 0.110(3) 0.0427(17) 0.008(2) -0.0065(18) -0.012(2)
O7 0.043(2) 0.054(2) 0.071(3) -0.009(6) 0.018(6) -0.0090(19)
O10 0.130(7) 0.112(6) 0.072(5) -0.013(4) 0.010(5) -0.029(6)
O11 0.067(4) 0.095(6) 0.217(11) 0.033(7) -0.014(6) 0.005(4)
O12 0.108(6) 0.102(5) 0.094(6) 0.016(5) 0.023(5) -0.011(5)
O13 0.321(14) 0.061(4) 0.355(17) 0.066(12) -0.254(14) -0.041(14)
O20 0.059(4) 0.074(4) 0.64(3) 0.073(17) -0.073(15) 0.021(4)
O21 0.171(12) 0.288(16) 0.088(7) -0.056(9) 0.011(7) 0.119(12)
O22 0.108(7) 0.192(10) 0.251(14) -0.063(10) -0.106(8) 0.022(8)
O23 0.42(3) 0.125(9) 0.126(9) 0.055(8) 0.120(13) 0.101(14)
N16 0.043(2) 0.068(3) 0.060(3) -0.013(8) -0.006(8) -0.011(2)
N1 0.058(3) 0.044(3) 0.050(4) -0.002(5) 0.013(5) 0.009(2)
C6 0.063(8) 0.053(7) 0.127(11) -0.031(8) -0.031(8) -0.001(6)
C5 0.047(7) 0.127(13) 0.082(9) -0.067(9) 0.004(6) -0.011(7)
C3 0.124(13) 0.162(16) 0.047(7) 0.029(8) -0.024(8) 0.062(11)
C2 0.053(7) 0.060(7) 0.114(10) 0.041(7) 0.000(7) 0.032(5)
C12 0.075(10) 0.136(14) 0.045(6) -0.005(8) 0.014(6) 0.021(9)
C11 0.089(9) 0.098(9) 0.061(7) -0.026(7) -0.007(7) -0.030(8)
C9 0.054(6) 0.091(9) 0.054(6) 0.039(6) 0.011(5) -0.012(6)
C8 0.041(6) 0.113(13) 0.095(10) 0.054(9) -0.009(6) -0.027(7)
C15 0.078(5) 0.070(4) 0.073(5) 0.011(8) -0.037(8) -0.026(4)
C14 0.108(9) 0.061(6) 0.125(9) 0.033(6) -0.011(7) -0.032(6)
C13 0.104(7) 0.035(4) 0.220(15) -0.013(13) 0.072(14) 0.008(4)

loop_
_atom_type_symbol
_atom_type_description
_atom_type_scat_dispersion_real
_atom_type_scat_dispersion_imag
_atom_type_scat_source
Zn Zn 0.2839 1.4301 'International Tables Vol C Tables 4.2.6.8 and 6.1.1.4'
Cl Cl 0.1484 0.1585 'International Tables Vol C Tables 4.2.6.8 and 6.1.1.4'
S S 0.1246 0.1234 'International Tables Vol C Tables 4.2.6.8 and 6.1.1.4'
O O 0.0106 0.0060 'International Tables Vol C Tables 4.2.6.8 and 6.1.1.4'
N N 0.0061 0.0033 'International Tables Vol C Tables 4.2.6.8 and 6.1.1.4'
C C 0.0033 0.0016 'International Tables Vol C Tables 4.2.6.8 and 6.1.1.4'
H H 0.0000 0.0000 'International Tables Vol C Tables 4.2.6.8 and 6.1.1.4'

loop_
_geom_angle_atom_site_label_1
_geom_angle_atom_site_label_2
_geom_angle_atom_site_label_3
_geom_angle
_geom_angle_site_symmetry_1
_geom_angle_site_symmetry_3
_geom_angle_publ_flag
N16 Zn N1 102.5(2) . . ?
N16 Zn O7 160.1(2) . . ?
N1 Zn O7 97.47(19) . . ?
N16 Zn O20 82.1(2) . . ?
N1 Zn O20 174.6(5) . . ?
O7 Zn O20 78.0(2) . . ?
N16 Zn S10 102.2(4) . . ?
N1 Zn S10 84.3(4) . . ?
O7 Zn S10 79.1(3) . . ?
O20 Zn S10 91.9(8) . . ?
N16 Zn S4 101.2(4) . . ?
N1 Zn S4 90.3(4) . . ?
O7 Zn S4 79.1(3) . . ?
O20 Zn S4 91.7(8) . . ?
S10 Zn S4 156.61(7) . . ?
O13 Cl1 O12 140.4(14) . . ?
O13 Cl1 O11 92.7(11) . . ?
O12 Cl1 O11 111.1(6) . . ?
O13 Cl1 O10 92.7(11) . . ?
O12 Cl1 O10 110.5(6) . . ?
O11 Cl1 O10 103.9(7) . . ?
O20 Cl2 O23 99.2(12) . . ?
O20 Cl2 O21 134.2(15) . . ?
O23 Cl2 O21 108.3(8) . . ?
O20 Cl2 O22 95.7(10) . . ?
O23 Cl2 O22 102.0(12) . . ?
O21 Cl2 O22 112.9(9) . . ?
C5 S4 C3 103.6(9) . . ?
C5 S4 Zn 94.3(5) . . ?
C3 S4 Zn 90.8(4) . . ?
C11 S10 C9 100.5(7) . . ?
C11 S10 Zn 96.3(5) . . ?
C9 S10 Zn 100.8(4) . . ?
C6 O7 C8 112.5(7) . . ?
C6 O7 Zn 115.8(8) . . ?
C8 O7 Zn 114.6(7) . . ?
Cl2 O20 Zn 160.4(5) . . ?
C15 N16 Zn 115.2(4) . . ?
C12 N1 C13 111.2(13) . . ?
C12 N1 C2 107.5(6) . . ?
C13 N1 C2 109.2(12) . . ?
C12 N1 Zn 110.5(8) . . ?
C13 N1 Zn 114.3(5) . . ?
C2 N1 Zn 103.7(6) . . ?
O7 C6 C5 102.3(11) . . ?
C6 C5 S4 116.8(11) . . ?
C2 C3 S4 108.9(9) . . ?
C3 C2 N1 109.5(10) . . ?
N1 C12 C11 117.9(12) . . ?
C12 C11 S10 112.5(10) . . ?
C8 C9 S10 110.4(10) . . ?
C9 C8 O7 115.2(14) . . ?
C14 C15 N16 113.1(8) . . ?
C15 C14 C13 106.0(12) . . ?
N1 C13 C14 112.5(8) . . ?

loop_
_geom_bond_atom_site_label_1
_geom_bond_atom_site_label_2
_geom_bond_distance
_geom_bond_site_symmetry_2
_geom_bond_publ_flag
Zn N16 2.030(5) . ?
Zn N1 2.150(5) . ?
Zn O7 2.195(4) . ?
Zn O20 2.362(7) . ?
Zn S10 2.466(3) . ?
Zn S4 2.486(4) . ?
Cl1 O13 1.300(7) . ?
Cl1 O12 1.379(8) . ?
Cl1 O11 1.463(10) . ?
Cl1 O10 1.531(10) . ?
Cl2 O20 1.329(7) . ?
Cl2 O23 1.342(12) . ?
Cl2 O21 1.344(10) . ?
Cl2 O22 1.410(10) . ?
S4 C5 1.762(16) . ?
S4 C3 1.927(16) . ?
S10 C11 1.763(16) . ?
S10 C9 1.884(14) . ?
O7 C6 1.378(15) . ?
O7 C8 1.503(14) . ?
N16 C15 1.505(9) . ?
N1 C12 1.369(15) . ?
N1 C13 1.505(10) . ?
N1 C2 1.622(17) . ?
C6 C5 1.50(2) . ?
C3 C2 1.503(18) . ?
C12 C11 1.524(16) . ?
C9 C8 1.366(19) . ?
C15 C14 1.486(14) . ?
C14 C13 1.682(17) . ?
